data_2004354
loop_
_publ_author_name
'Ahmed, A. A.'
'Ali, B. A.'
'Krawiec, M.'
'Watson, W. H.'

_publ_contact_author
;
      Dr Mariusz Krawiec
      Department of Chemistry
      Texas Christian University
      Fort Worth TX 76129
      USA
;
_publ_section_title
;
 5-<i>O</i>-Acetylcuauhtemonyl 6-<i>O</i>-2',3'-Epoxy-2'-methylbutyrate
;
_journal_issue 1
_journal_name_full 'Acta Crystallographica Section C'
_journal_page_first 235
_journal_page_last 237
_journal_paper_doi 10.1107/S0108270195013424
_journal_volume 52
_journal_year 1996
_chemical_formula_moiety ' C22 H32 O6'
_chemical_formula_sum 'C22 H32 O6'
_chemical_formula_weight 392.49
_chemical_name_common 4-acetoxy-3(2'3'-epoxy-2'-methylbutyroyloxy)cuauhtemone
_chemical_name_systematic
;
Rel-1S,2R,4aS,2'S,3'S-1-acetoxy-2-(2',3'-epoxy-2'-
methylbutyroyloxy)-7-isopropylidene-1,4a-dimethyl-6-decalone
;
_space_group_IT_number 4
_symmetry_cell_setting monoclinic
_symmetry_space_group_name_Hall 'P 2yb'
_symmetry_space_group_name_H-M 'P 1 21 1'
_audit_creation_method 'PLATON <TABLE ACC> option'
_cell_angle_alpha 90
_cell_angle_beta 98.09(2)
_cell_angle_gamma 90
_cell_formula_units_Z 2
_cell_length_a 6.5104(18)
_cell_length_b 12.812(3)
_cell_length_c 13.480(2)
_cell_measurement_reflns_used 25
_cell_measurement_temperature 295
_cell_measurement_theta_max 39.57
_cell_measurement_theta_min 36.74
_cell_volume 1113.2(4)
_computing_cell_refinement 'MSC/AFC Diffractometer Control Software'
_computing_data_collection
; MSC/AFC Diffractometer Control Software (Molecular Structure Corporation,
1988)
;
_computing_data_reduction 'PROCESS TEXSAN (Molecular Structure Corporation, 1985)'
_computing_molecular_graphics 'ORTEP (Johnson, 1976); PLUTO (Motherwell & Clegg, 1978)'
_computing_publication_material 'PLATON (Spek, 1990)'
_computing_structure_refinement 'LS TEXSAN (Molecular Structure Corporation, 1985)'
_computing_structure_solution 'TEXSAN; MITHRIL (Molecular Structure Corporation, 1985)'
_diffrn_ambient_temperature 295
_diffrn_measurement_device 'Rigaku AFC6S'
_diffrn_measurement_method \w/2\q
_diffrn_radiation_monochromator graphite
_diffrn_radiation_source 'X-ray tube'
_diffrn_radiation_type 'Cu K\a'
_diffrn_radiation_wavelength 1.54178
_diffrn_reflns_av_R_equivalents 0.063
_diffrn_reflns_av_sigmaI/netI 0.0680
_diffrn_reflns_limit_h_max 7
_diffrn_reflns_limit_h_min -7
_diffrn_reflns_limit_k_max 16
_diffrn_reflns_limit_k_min -16
_diffrn_reflns_limit_l_max 17
_diffrn_reflns_limit_l_min -17
_diffrn_reflns_number 4802
_diffrn_reflns_reduction_process
;
 ?
;
_diffrn_reflns_theta_max 79.40
_diffrn_reflns_theta_min 1.50
_diffrn_standards_decay_% -0.5
_diffrn_standards_interval_count 150
_diffrn_standards_number 3
_exptl_absorpt_coefficient_mu 0.69
_exptl_absorpt_correction_T_max 1.0000
_exptl_absorpt_correction_T_min 0.8534
_exptl_absorpt_correction_type '\y scan (North, Phillips & Mathews, 1968)'
_exptl_crystal_colour colorless
_exptl_crystal_density_diffrn 1.171
_exptl_crystal_density_method none
_exptl_crystal_description parallelepiped
_exptl_crystal_F_000 424
_exptl_crystal_size_max 0.40
_exptl_crystal_size_mid 0.40
_exptl_crystal_size_min 0.15
_refine_diff_density_max 0.40
_refine_diff_density_min -0.17
_refine_ls_extinction_method none
_refine_ls_goodness_of_fit_obs 3.210
_refine_ls_matrix_type full
_refine_ls_number_constraints 1
_refine_ls_number_parameters 252
_refine_ls_number_reflns 1339
_refine_ls_number_restraints 0
_refine_ls_R_factor_obs 0.0666
_refine_ls_shift/esd_max 0.020
_refine_ls_structure_factor_coef F
_refine_ls_weighting_details w=1/\s^2^(F~obs~)
_refine_ls_weighting_scheme calc
_refine_ls_wR_factor_obs 0.0631
_reflns_number_observed 1339
_reflns_number_total 2416
_reflns_observed_criterion I>=4\s(I)
_cod_data_source_file bk1143.cif
_cod_data_source_block global
_cod_depositor_comments
;
The following automatic conversions were performed:
'_symmetry_cell_setting' value 'Monoclinic' changed to 'monoclinic'
according to '/home/saulius/struct/CIF-dictionaries/cif_core.dic'
dictionary named 'cif_core.dic' version 2.4.1 from 2010-06-29.

Automatic conversion script
Id: cif_fix_enum 1527 2010-12-29 10:47:43Z saulius 

The following automatic conversions were performed:

'_symmetry_cell_setting' value 'Monoclinic' changed to 'monoclinic'
according to /home/saulius/struct/CIF-dictionaries/cif_core.dic
dictionary named 'cif_core.dic' version 2.4.1 from 2010-06-29.

Automatic conversion script
Id: cif_fix_values 1715 2011-07-08 13:25:40Z adriana 

The following automatic conversions were performed:

'_refine_ls_weighting_scheme' value 'w=1/\s^2^(F~obs~)' was changed
to 'calc'. New tag '_refine_ls_weighting_details' was created. The
value of the new tag was set to 'w=1/\s^2^(F~obs~)'.

Automatic conversion script
Id: cif_fix_values 3143 2015-03-26 13:38:13Z robertas 
;
_cod_original_sg_symbol_H-M 'P 21'
_cod_original_formula_sum ' C22 H32 O6'
_cod_database_code 2004354

loop_
_symmetry_equiv_pos_as_xyz
x,y,z
-x,1/2+y,-z

loop_
_atom_site_aniso_label
_atom_site_aniso_U_11
_atom_site_aniso_U_22
_atom_site_aniso_U_33
_atom_site_aniso_U_12
_atom_site_aniso_U_13
_atom_site_aniso_U_23
O1 0.144(7) 0.081(4) 0.089(4) -0.020(3) 0.031(5) 0.014(3)
O2 0.067(4) 0.053(2) 0.075(3) 0.004(2) 0.019(3) -0.001(2)
O3 0.121(7) 0.077(4) 0.169(8) -0.016(4) 0.068(6) 0.015(3)
O4 0.056(3) 0.075(3) 0.057(3) -0.016(2) 0.013(2) -0.003(2)
O5 0.061(4) 0.122(4) 0.082(4) -0.033(3) 0.030(3) -0.009(3)
O6 0.089(5) 0.120(4) 0.093(5) -0.050(4) 0.011(4) 0.003(3)
C1 0.080(6) 0.063(4) 0.090(6) 0.014(4) 0.017(5) -0.005(4)
C2 0.099(8) 0.073(5) 0.078(6) -0.001(4) 0.026(5) -0.016(4)
C3 0.041(4) 0.064(4) 0.081(5) -0.008(3) 0.016(4) -0.007(3)
C4 0.056(4) 0.057(3) 0.059(4) -0.002(3) 0.011(3) -0.007(3)
C5 0.049(4) 0.057(4) 0.058(4) 0.008(3) 0.011(3) 0.004(3)
C6 0.070(5) 0.066(4) 0.070(3) -0.004(3) 0.010(4) 0.001(3)
C7 0.068(5) 0.066(4) 0.058(4) -0.001(3) 0.000(4) 0.008(3)
C8 0.067(6) 0.070(4) 0.080(6) -0.010(4) 0.009(4) 0.008(4)
C9 0.071(6) 0.066(4) 0.074(5) 0.013(3) 0.010(4) 0.006(3)
C10 0.058(5) 0.056(3) 0.067(5) 0.008(3) 0.007(4) -0.008(3)
C11 0.065(6) 0.097(5) 0.053(4) -0.004(4) 0.003(4) 0.005(4)
C12 0.081(8) 0.123(7) 0.072(6) -0.002(5) 0.018(5) 0.007(5)
C13 0.130(10) 0.086(5) 0.097(7) 0.015(5) 0.035(7) -0.009(5)
C14 0.056(5) 0.081(4) 0.093(6) -0.015(4) 0.007(4) 0.001(4)
C15 0.067(6) 0.076(4) 0.111(7) -0.019(4) 0.006(5) -0.024(4)
C16 0.085(7) 0.050(4) 0.111(8) 0.006(4) -0.011(6) 0.001(4)
C17 0.096(9) 0.068(4) 0.118(8) 0.010(5) 0.006(6) -0.006(4)
C18 0.067(6) 0.080(4) 0.073(5) -0.024(4) 0.022(4) -0.006(3)
C19 0.091(7) 0.078(4) 0.056(4) -0.013(4) 0.008(4) -0.007(4)
C20 0.090(10) 0.131(7) 0.099(7) -0.005(6) 0.024(6) 0.045(6)
C21 0.076(8) 0.140(7) 0.101(7) 0.021(6) 0.004(6) -0.039(6)
C22 0.16(2) 0.112(7) 0.150(10) 0.045(8) 0.010(10) 0.031(7)

loop_
_atom_site_label
_atom_site_fract_x
_atom_site_fract_y
_atom_site_fract_z
_atom_site_U_iso_or_equiv
O1 .7140(10) -0.2521 .5356(5) 8.1(4)
O2 .5249(8) .1715(4) .7260(4) 5.1(2)
O3 .3460(10) .2781(6) .8162(7) 9.3(5)
O4 .6369(8) .0913(5) .9074(4) 4.9(2)
O5 .5250(10) .1248(5) 1.0536(5) 6.8(3)
O6 .9080(10) .2123(5) 1.1264(5) 8.0(3)
C1 .5410(10) -0.1287(6) .8497(7) 6.1(4)
C2 .395(2) -.0543(6) .8944(6) 6.5(5)
C3 .4320(10) .0585(5) .8618(6) 4.8(3)
C4 .4160(10) .0743(6) .7514(5) 4.5(3)
C5 .5520(10) -.0070(6) .7034(5) 4.3(3)
C6 .5420(10) .0040(6) .5897(6) 5.4(3)
C7 .6920(10) -.0655(6) .5472(6) 5.1(3)
C8 .7020(10) -0.1765(5) .5882(6) 5.7(4)
C9 .6950(10) -0.1854(6) .6969(6) 5.6(4)
C10 .5220(10) -0.1227(6) .7346(6) 4.8(3)
C11 .8060(10) -.0359(7) .4768(6) 5.7(4)
C12 .958(2) -0.1041(7) .4325(7) 7.2(5)
C13 .797(2) .0721(7) .4380(8) 8.2(6)
C14 .1930(10) .0827(6) .6978(6) 6.1(4)
C15 .3110(10) -0.1719(6) .6892(7) 6.7(4)
C16 .466(2) .2650(6) .7607(8) 6.7(5)
C17 .593(2) .3485(7) .7175(8) 7.5(5)
C18 .6550(10) .1255(6) .9984(6) 5.7(4)
C19 .8750(10) .1739(7) 1.0271(6) 5.9(4)
C20 1.008(2) .1181(9) 1.0993(8) 8.4(6)
C21 .948(2) .2434(8) .9549(8) 8.4(5)
C22 .957(2) .0243(8) 1.1550(10) 11.1(9)
H1A .6818 -0.1099 .8772 7.1
H1E .5191 -0.1991 .8693 7.1
H2A .2533 -0.0739 .8474 7.9
H2E .4041 -0.0489 .9759 7.9
H3E .3378 .1012 .8768 5.8
H5A .7143 .0156 .7414 5.6
H6A .3867 -0.0189 .5555 6.3
H6E .5910 .0717 .5892 6.3
H9A .8259 -0.1589 .7329 6.4
H9E .6836 -0.2563 .7170 6.4
H12A .8859 -0.1670 .4022 9.0
H12B 1.0171 -0.0697 .3835 9.0
H12C 1.0629 -0.1301 .4839 9.0
H13A .8403 .1164 .4914 9.9
H13B .8857 .0760 .3882 9.9
H13C .6585 .0853 .4097 9.9
H14A .1219 .1367 .7232 7.8
H14B .1926 .0872 .6285 7.8
H14C .1183 .0164 .7098 7.8
H15A .2020 -0.1322 .7119 8.1
H15B .2993 -0.1664 .6184 8.1
H15C .3050 -0.2411 .7093 8.1
H17A .7291 .3362 .7391 8.9
H17B .5592 .3439 .6464 8.9
H17C .5467 .4141 .7391 8.9
H20 1.1513 .1246 1.0936 10.4
H21A 1.0886 .2574 .9741 10.2
H21B .9175 .2169 .8913 10.2
H21C .8709 .3091 .9593 10.2
H22A .8115 .0102 1.1422 13.2
H22B 1.0298 -0.0354 1.1352 13.2
H22C .9950 .0344 1.2255 13.2

loop_
_atom_type_symbol
_atom_type_description
_atom_type_scat_dispersion_real
_atom_type_scat_dispersion_imag
_atom_type_scat_source
C C 0.017 0.009 International_Tables_Vol_IV_Table_2.3.1
H H 0.000 0.000 International_Tables_Vol_IV_Table_2.3.1
O O 0.047 0.032 International_Tables_Vol_IV_Table_2.3.1

loop_
_geom_angle_atom_site_label_1
_geom_angle_atom_site_label_2
_geom_angle_atom_site_label_3
_geom_angle
_geom_angle_publ_flag
C4 O2 C16 119.4(7) yes
C3 O4 C18 117.1(6) yes
C19 O6 C20 58.9(6) yes
C2 C1 C10 113.4(6) yes
C1 C2 C3 109.8(7) yes
O4 C3 C2 108.9(6) yes
O4 C3 C4 108.4(6) yes
C2 C3 C4 114.9(6) yes
O2 C4 C3 111.8(5) yes
O2 C4 C5 98.4(6) yes
O2 C4 C14 106.3(5) yes
C3 C4 C5 111.0(5) yes
C3 C4 C14 114.2(7) yes
C5 C4 C14 113.9(6) yes
C4 C5 C6 113.9(5) yes
C4 C5 C10 114.9(6) yes
C6 C5 C10 111.6(5) yes
C5 C6 C7 113.0(6) yes
C6 C7 C8 114.4(7) yes
C6 C7 C11 124.0(7) yes
C8 C7 C11 121.5(7) yes
O1 C8 C7 122.5(8) yes
O1 C8 C9 122.3(7) yes
C7 C8 C9 115.2(6) yes
C8 C9 C10 114.4(6) yes
C1 C10 C5 108.8(5) yes
C1 C10 C9 110.3(6) yes
C1 C10 C15 108.7(7) yes
C5 C10 C9 106.4(6) yes
C5 C10 C15 114.6(6) yes
C9 C10 C15 108.0(6) yes
C7 C11 C12 125.3(7) yes
C7 C11 C13 121.4(8) yes
C12 C11 C13 113.3(8) yes
O2 C16 O3 126.2(8) yes
O2 C16 C17 107.0(10) yes
O3 C16 C17 126.5(8) yes
O4 C18 O5 127.3(9) yes
O4 C18 C19 109.1(7) yes
O5 C18 C19 123.5(7) yes
O6 C19 C18 112.7(7) yes
O6 C19 C20 61.5(6) yes
O6 C19 C21 113.6(7) yes
C18 C19 C20 115.1(8) yes
C18 C19 C21 117.1(7) yes
C20 C19 C21 123.0(10) yes
O6 C20 C19 59.6(5) yes
O6 C20 C22 114.0(10) yes
C19 C20 C22 127.0(10) yes
C2 C1 H1A 108 no
C2 C1 H1E 111 no
C10 C1 H1A 108 no
C10 C1 H1E 109 no
H1A C1 H1E 107 no
C1 C2 H2A 99 no
C1 C2 H2E 119 no
C3 C2 H2A 102 no
C3 C2 H2E 104 no
H2A C2 H2E 122 no
O4 C3 H3E 111 no
C2 C3 H3E 112 no
C4 C3 H3E 101 no
C4 C5 H5A 101 no
C6 C5 H5A 109 no
C10 C5 H5A 105 no
C5 C6 H6A 108 no
C5 C6 H6E 97 no
C7 C6 H6A 107 no
C7 C6 H6E 108 no
H6A C6 H6E 123 no
C8 C9 H9A 109 no
C8 C9 H9E 112 no
C10 C9 H9A 107 no
C10 C9 H9E 108 no
H9A C9 H9E 107 no
C11 C12 H12A 109 no
C11 C12 H12B 112 no
C11 C12 H12C 111 no
H12A C12 H12B 108 no
H12A C12 H12C 105 no
H12B C12 H12C 111 no
C11 C13 H13A 108 no
C11 C13 H13B 108 no
C11 C13 H13C 107 no
H13A C13 H13B 112 no
H13A C13 H13C 112 no
H13B C13 H13C 110 no
C4 C14 H14A 112 no
C4 C14 H14B 110 no
C4 C14 H14C 108 no
H14A C14 H14B 113 no
H14A C14 H14C 107 no
H14B C14 H14C 106 no
C10 C15 H15A 108 no
C10 C15 H15B 108 no
C10 C15 H15C 110 no
H15A C15 H15B 109 no
H15A C15 H15C 111 no
H15B C15 H15C 111 no
C16 C17 H17A 108 no
C16 C17 H17B 106 no
C16 C17 H17C 107 no
H17A C17 H17B 113 no
H17A C17 H17C 113 no
H17B C17 H17C 109 no
O6 C20 H20 114 no
C19 C20 H20 114 no
C22 C20 H20 114 no
C19 C21 H21A 109 no
C19 C21 H21B 111 no
C19 C21 H21C 106 no
H21A C21 H21B 114 no
H21A C21 H21C 108 no
H21B C21 H21C 109 no
C20 C22 H22A 110 no
C20 C22 H22B 110 no
C20 C22 H22C 111 no
H22A C22 H22B 108 no
H22A C22 H22C 109 no
H22B C22 H22C 109 no

loop_
_geom_bond_atom_site_label_1
_geom_bond_atom_site_label_2
_geom_bond_distance
_geom_bond_publ_flag
O1 C8 1.209(8) yes
O2 C4 1.497(8) yes
O2 C16 1.360(10) yes
O3 C16 1.170(10) yes
O4 C3 1.449(9) yes
O4 C18 1.293(9) yes
O5 C18 1.200(10) yes
O6 C19 1.414(9) yes
O6 C20 1.440(10) yes
C1 C2 1.530(10) yes
C1 C10 1.540(10) yes
C2 C3 1.540(9) yes
C3 C4 1.490(10) yes
C4 C5 1.560(10) yes
C4 C14 1.530(10) yes
C5 C6 1.530(10) yes
C5 C10 1.561(8) yes
C6 C7 1.500(10) yes
C7 C8 1.520(10) yes
C7 C11 1.340(10) yes
C8 C9 1.480(10) yes
C9 C10 1.530(10) yes
C10 C15 1.550(10) yes
C11 C12 1.510(10) yes
C11 C13 1.480(10) yes
C16 C17 1.520(10) yes
C18 C19 1.560(10) yes
C19 C20 1.400(10) yes
C19 C21 1.450(10) yes
C20 C22 1.48(2) yes
C1 H1A 0.97 no
C1 H1E 0.96 no
C2 H2A 1.07 no
C2 H2E 1.09 no
C3 H3E 0.87 no
C5 H5A 1.15 no
C6 H6A 1.09 no
C6 H6E 0.93 no
C9 H9A 0.98 no
C9 H9E 0.95 no
C12 H12A 0.99 no
C12 H12B 0.92 no
C12 H12C 0.96 no
C13 H13A 0.93 no
C13 H13B 0.95 no
C13 H13C 0.95 no
C14 H14A 0.93 no
C14 H14B 0.94 no
C14 H14C 1.00 no
C15 H15A 0.96 no
C15 H15B 0.95 no
C15 H15C 0.93 no
C17 H17A 0.91 no
C17 H17B 0.95 no
C17 H17C 0.95 no
C20 H20 0.95 no
C21 H21A 0.93 no
C21 H21B 0.92 no
C21 H21C 0.99 no
C22 H22A 0.96 no
C22 H22B 0.96 no
C22 H22C 0.95 no

loop_
_geom_torsion_atom_site_label_1
_geom_torsion_atom_site_label_2
_geom_torsion_atom_site_label_3
_geom_torsion_atom_site_label_4
_geom_torsion
_geom_torsion_publ_flag
O1 C8 C7 C6 139.2(9) yes
O1 C8 C7 C11 -39.0(10) yes
O1 C8 C9 C10 -131.2(8) yes
O2 C4 C3 O4 -37.5(7) yes
O2 C4 C3 C2 -159.6(6) yes
O2 C4 C5 C6 -63.0(6) yes
O2 C4 C5 C10 166.4(5) yes
O3 C16 O2 C4 6.0(10) yes
O4 C3 C2 C1 -66.9(9) yes
O4 C3 C4 C5 71.3(6) yes
O4 C3 C4 C14 -158.3(5) yes
O4 C18 C19 O6 -179.3(6) yes
O4 C18 C19 C20 -111.3(8) yes
O4 C18 C19 C21 46.0(10) yes
O5 C18 O4 C3 7.0(10) yes
O5 C18 C19 O6 3.0(10) yes
O5 C18 C19 C20 71.0(10) yes
O5 C18 C19 C21 -132.0(10) yes
O6 C19 C20 C22 99.0(10) yes
O6 C20 C19 C18 -103.3(9) yes
O6 C20 C19 C21 101.0(10) yes
C1 C2 C3 C4 55.0(10) yes
C1 C10 C5 C4 -50.4(8) yes
C1 C10 C5 C6 177.9(6) yes
C1 C10 C9 C8 -174.6(6) yes
C2 C1 C10 C5 54.5(9) yes
C2 C1 C10 C9 170.9(6) yes
C2 C1 C10 C15 -70.9(8) yes
C2 C3 O4 C18 -83.0(7) yes
C2 C3 C4 C5 -50.8(9) yes
C2 C3 C4 C14 79.6(8) yes
C3 O4 C18 C19 -170.5(6) yes
C3 C2 C1 C10 -56.7(9) yes
C3 C4 O2 C16 -58.5(8) yes
C3 C4 C5 C6 179.6(6) yes
C3 C4 C5 C10 49.1(8) yes
C4 O2 C16 C17 -176.2(7) yes
C4 C3 O4 C18 151.4(6) yes
C4 C5 C6 C7 172.9(6) yes
C4 C5 C10 C9 -169.2(6) yes
C4 C5 C10 C15 71.5(8) yes
C5 C4 O2 C16 -175.2(6) yes
C5 C6 C7 C8 43.9(9) yes
C5 C6 C7 C11 -138.1(8) yes
C5 C10 C9 C8 -56.7(8) yes
C6 C5 C4 C14 49.1(8) yes
C6 C5 C10 C9 59.1(8) yes
C6 C5 C10 C15 -60.2(9) yes
C6 C7 C8 C9 -41.0(10) yes
C6 C7 C11 C12 180.0(7) yes
C6 C7 C11 C13 3.0(10) yes
C7 C6 C5 C10 -54.9(9) yes
C7 C8 C9 C10 49.0(10) yes
C8 C7 C11 C12 -2.0(10) yes
C8 C7 C11 C13 -179.4(8) yes
C8 C9 C10 C15 66.8(8) yes
C9 C8 C7 C11 140.9(8) yes
C10 C5 C4 C14 -81.5(7) yes
C14 C4 O2 C16 66.7(8) yes
C18 C19 O6 C20 107.3(9) yes
C18 C19 C20 C22 -5.0(10) yes
C19 O6 C20 C22 -121.0(10) yes
C20 O6 C19 C21 -117.0(10) yes
C21 C19 C20 C22 -161.0(10) yes
